data_2240275
loop_
_publ_author_name
'Bouchareb, Hasna'
'Boudraa, Mhamed'
'Bouacida, Sofiane'
'Merazig, Hocine'
'Chtoun, El Hossain'

_publ_section_title
;
 Crystal structure of 3-carbamothioylpyridinium thiocyanate
;
_journal_coeditor_code BQ2397
_journal_issue 1
_journal_name_full 'Acta Crystallographica Section E'
_journal_page_first o30
_journal_page_last o31
_journal_paper_doi 10.1107/S2056989014026437
_journal_volume 71
_journal_year 2015
_chemical_formula_iupac 'C6 H7 N2 S +, C N S -'
_chemical_formula_moiety 'C6 H7 N2 S +, C N S -'
_chemical_formula_sum 'C7 H7 N3 S2'
_chemical_formula_weight 197.28
_chemical_name_systematic
;
3-Carbamothioylpyridinium thiocyanate
;
_space_group_crystal_system monoclinic
_space_group_IT_number 14
_space_group_name_Hall '-P 2yn'
_space_group_name_H-M_alt 'P 1 21/n 1'
_symmetry_space_group_name_Hall '-P 2yn'
_symmetry_space_group_name_H-M 'P 1 21/n 1'
_atom_sites_solution_hydrogens geom
_atom_sites_solution_primary direct
_atom_sites_solution_secondary difmap
_audit_conform_dict_name cif_core.dic
_audit_conform_dict_version 2.3
_audit_creation_method 'WinGX routine CIF_UPDATE'
_cell_angle_alpha 90
_cell_angle_beta 94.4540(10)
_cell_angle_gamma 90
_cell_formula_units_Z 4
_cell_length_a 7.2495(2)
_cell_length_b 9.3759(3)
_cell_length_c 13.5949(3)
_cell_measurement_reflns_used 5267
_cell_measurement_temperature 295(2)
_cell_measurement_theta_max 32.12
_cell_measurement_theta_min 2.64
_cell_volume 921.26(4)
_computing_cell_refinement
;
SAINT (Bruker, 2011)
;
_computing_data_collection
;
APEX2 (Bruker, 2011)
;
_computing_data_reduction
;
SAINT (Bruker, 2011)
;
_computing_molecular_graphics
;
ORTEP-3 for Windows (Farrugia, 2012) and DIAMOND (Brandenburg & Berndt,
2001)
;
_computing_publication_material
;
WinGX (Farrugia, 2012)
;
_computing_structure_refinement
;
SHELXL97 (Sheldrick, 2008)
;
_computing_structure_solution
;
SIR2002 (Burla <i>et al.</i>,  2005)
;
_diffrn_ambient_temperature 295(2)
_diffrn_measured_fraction_theta_full 0.997
_diffrn_measured_fraction_theta_max 0.996
_diffrn_measurement_device_type 'Bruker APEXII'
_diffrn_measurement_method '\f and \w scans'
_diffrn_radiation_monochromator graphite
_diffrn_radiation_source 'sealed tube'
_diffrn_radiation_type MoK\a
_diffrn_radiation_wavelength 0.71073
_diffrn_reflns_av_R_equivalents 0.0233
_diffrn_reflns_limit_h_max 10
_diffrn_reflns_limit_h_min -10
_diffrn_reflns_limit_k_max 14
_diffrn_reflns_limit_k_min -14
_diffrn_reflns_limit_l_max 20
_diffrn_reflns_limit_l_min -20
_diffrn_reflns_number 12686
_diffrn_reflns_theta_full 25
_diffrn_reflns_theta_max 32.53
_diffrn_reflns_theta_min 2.64
_exptl_absorpt_coefficient_mu 0.524
_exptl_absorpt_correction_T_max 0.7464
_exptl_absorpt_correction_T_min 0.6786
_exptl_absorpt_correction_type multi-scan
_exptl_absorpt_process_details
;
(SADABS; Sheldrick, 2002)
;
_exptl_crystal_colour colorless
_exptl_crystal_density_diffrn 1.422
_exptl_crystal_density_method 'not measured'
_exptl_crystal_description prism
_exptl_crystal_F_000 408
_exptl_crystal_size_max 0.2
_exptl_crystal_size_mid 0.16
_exptl_crystal_size_min 0.1
_refine_diff_density_max 0.575
_refine_diff_density_min -0.264
_refine_ls_extinction_method none
_refine_ls_goodness_of_fit_ref 1.041
_refine_ls_hydrogen_treatment constr
_refine_ls_matrix_type full
_refine_ls_number_parameters 109
_refine_ls_number_reflns 3313
_refine_ls_number_restraints 0
_refine_ls_restrained_S_all 1.041
_refine_ls_R_factor_all 0.0577
_refine_ls_R_factor_gt 0.0451
_refine_ls_shift/su_max 0
_refine_ls_shift/su_mean 0
_refine_ls_structure_factor_coef Fsqd
_refine_ls_weighting_details 'calc w=1/[\s^2^(Fo^2^)+(0.0808P)^2^+0.1946P] where P=(Fo^2^+2Fc^2^)/3'
_refine_ls_weighting_scheme calc
_refine_ls_wR_factor_gt 0.1299
_refine_ls_wR_factor_ref 0.1396
_reflns_number_gt 2563
_reflns_number_total 3313
_reflns_threshold_expression I>2sigma(I)
_cod_data_source_file bq2397sup1.cif
_cod_data_source_block I
_cod_database_code 2240275
_cod_database_fobs_code 2240275

loop_
_space_group_symop_operation_xyz
'x, y, z'
'-x+1/2, y+1/2, -z+1/2'
'-x, -y, -z'
'x-1/2, -y-1/2, z-1/2'

loop_
_atom_site_type_symbol
_atom_site_label
_atom_site_fract_x
_atom_site_fract_y
_atom_site_fract_z
_atom_site_U_iso_or_equiv
_atom_site_adp_type
_atom_site_calc_flag
_atom_site_refinement_flags
_atom_site_occupancy
_atom_site_symmetry_multiplicity
C C1 0.9430(2) 0.08889(15) 0.83615(10) 0.0351(3) Uani d . 1 1
C C2 0.91545(18) 0.13467(15) 0.73124(9) 0.0322(3) Uani d . 1 1
C C3 0.9619(2) 0.27153(17) 0.70337(11) 0.0401(3) Uani d . 1 1
H H3 1.0114 0.336 0.7503 0.048 Uiso calc R 1 1
C C4 0.9342(3) 0.3117(2) 0.60509(13) 0.0536(4) Uani d . 1 1
H H4 0.9675 0.4025 0.5854 0.064 Uiso calc R 1 1
C C5 0.8576(3) 0.2168(2) 0.53738(12) 0.0552(5) Uani d . 1 1
H H5 0.8365 0.2434 0.4716 0.066 Uiso calc R 1 1
C C6 0.8395(2) 0.04215(18) 0.65938(10) 0.0392(3) Uani d . 1 1
H H6 0.8072 -0.0501 0.6764 0.047 Uiso calc R 1 1
C C11 0.3607(2) 0.10281(16) 0.67580(11) 0.0383(3) Uani d . 1 1
N N1 0.9976(2) -0.04356(15) 0.85163(10) 0.0492(3) Uani d . 1 1
H H1A 1.0153 -0.0983 0.8025 0.059 Uiso calc R 1 1
H H1B 1.0156 -0.0754 0.9109 0.059 Uiso calc R 1 1
N N2 0.81305(19) 0.08559(17) 0.56595(9) 0.0464(3) Uani d . 1 1
H H2 0.7655 0.027 0.5224 0.056 Uiso calc R 1 1
N N11 0.3114(3) 0.0569(2) 0.59942(12) 0.0642(5) Uani d . 1 1
S S1 0.90233(7) 0.20284(5) 0.92615(3) 0.04789(14) Uani d . 1 1
S S11 0.43232(7) 0.16631(5) 0.78372(3) 0.04908(14) Uani d . 1 1

loop_
_atom_site_aniso_label
_atom_site_aniso_U_11
_atom_site_aniso_U_22
_atom_site_aniso_U_33
_atom_site_aniso_U_12
_atom_site_aniso_U_13
_atom_site_aniso_U_23
C1 0.0405(7) 0.0356(6) 0.0286(5) -0.0036(5) -0.0012(5) -0.0032(5)
C2 0.0340(6) 0.0364(6) 0.0257(5) 0.0005(5) 0.0004(4) -0.0029(4)
C3 0.0481(8) 0.0358(7) 0.0358(6) 0.0008(6) -0.0001(6) -0.0007(5)
C4 0.0724(12) 0.0460(9) 0.0427(8) 0.0019(8) 0.0056(8) 0.0102(7)
C5 0.0638(11) 0.0713(12) 0.0299(7) 0.0139(9) 0.0000(7) 0.0074(7)
C6 0.0421(7) 0.0435(7) 0.0316(6) -0.0039(6) 0.0007(5) -0.0066(5)
C11 0.0440(7) 0.0352(7) 0.0356(6) 0.0024(6) 0.0029(5) 0.0006(5)
N1 0.0781(10) 0.0370(7) 0.0323(6) 0.0049(7) 0.0022(6) 0.0002(5)
N2 0.0484(7) 0.0609(9) 0.0286(5) 0.0024(6) -0.0043(5) -0.0102(5)
N11 0.0865(12) 0.0625(10) 0.0419(7) 0.0034(9) -0.0070(7) -0.0116(7)
S1 0.0704(3) 0.0440(2) 0.02793(18) 0.01027(18) -0.00476(16) -0.00570(13)
S11 0.0598(3) 0.0521(3) 0.0344(2) -0.00810(19) -0.00268(16) -0.00319(15)

loop_
_atom_type_symbol
_atom_type_description
_atom_type_scat_dispersion_real
_atom_type_scat_dispersion_imag
_atom_type_scat_source
C C 0.0033 0.0016 'International Tables Vol C Tables 4.2.6.8 and 6.1.1.4'
H H 0 0 'International Tables Vol C Tables 4.2.6.8 and 6.1.1.4'
N N 0.0061 0.0033 'International Tables Vol C Tables 4.2.6.8 and 6.1.1.4'
S S 0.1246 0.1234 'International Tables Vol C Tables 4.2.6.8 and 6.1.1.4'

loop_
_geom_angle_atom_site_label_1
_geom_angle_atom_site_label_2
_geom_angle_atom_site_label_3
_geom_angle
N1 C1 C2 116.23(12)
N1 C1 S1 123.75(11)
C2 C1 S1 120.02(11)
C3 C2 C6 118.52(13)
C3 C2 C1 120.76(12)
C6 C2 C1 120.71(13)
C2 C3 C4 119.60(15)
C2 C3 H3 120.2
C4 C3 H3 120.2
C5 C4 C3 119.51(17)
C5 C4 H4 120.2
C3 C4 H4 120.2
N2 C5 C4 119.88(15)
N2 C5 H5 120.1
C4 C5 H5 120.1
N2 C6 C2 119.97(15)
N2 C6 H6 120
C2 C6 H6 120
N11 C11 S11 179.35(17)
C1 N1 H1A 120
C1 N1 H1B 120
H1A N1 H1B 120
C6 N2 C5 122.51(14)
C6 N2 H2 118.7
C5 N2 H2 118.7

loop_
_geom_bond_atom_site_label_1
_geom_bond_atom_site_label_2
_geom_bond_distance
C1 N1 1.3154(19)
C1 C2 1.4879(18)
C1 S1 1.6677(14)
C2 C3 1.387(2)
C2 C6 1.3879(19)
C3 C4 1.388(2)
C3 H3 0.93
C4 C5 1.367(3)
C4 H4 0.93
C5 N2 1.337(3)
C5 H5 0.93
C6 N2 1.3334(19)
C6 H6 0.93
C11 N11 1.155(2)
C11 S11 1.6303(16)
N1 H1A 0.86
N1 H1B 0.86
N2 H2 0.86

loop_
_geom_hbond_atom_site_label_D
_geom_hbond_atom_site_label_H
_geom_hbond_atom_site_label_A
_geom_hbond_site_symmetry_A
_geom_hbond_distance_DH
_geom_hbond_distance_HA
_geom_hbond_distance_DA
_geom_hbond_angle_DHA
_geom_hbond_publ_flag
N1 H1A S11 2_646 0.8600 2.5400 3.3450(15) 156.00 yes
N1 H1B S1 3_757 0.8600 2.5500 3.3975(14) 171.00 yes
N2 H2 N11 3_656 0.8600 1.8800 2.709(2) 162.00 yes

loop_
_geom_torsion_atom_site_label_1
_geom_torsion_atom_site_label_2
_geom_torsion_atom_site_label_3
_geom_torsion_atom_site_label_4
_geom_torsion
N1 C1 C2 C3 -142.88(16)
S1 C1 C2 C3 37.84(19)
N1 C1 C2 C6 38.3(2)
S1 C1 C2 C6 -140.98(13)
C6 C2 C3 C4 -0.9(2)
C1 C2 C3 C4 -179.75(15)
C2 C3 C4 C5 1.4(3)
C3 C4 C5 N2 -1.1(3)
C3 C2 C6 N2 0.1(2)
C1 C2 C6 N2 178.93(13)
C2 C6 N2 C5 0.2(2)
C4 C5 N2 C6 0.3(3)
